data_2243866
loop_
_publ_author_name
'Alikhanova, Aygun I.'
'Atio\(glu, Zeliha'
'Akkurt, Mehmet'
'Mlowe, Sixberth'

_publ_section_title
;
 Crystal structure and Hirshfeld surface analysis of
 (3a<i>R</i>,4<i>S</i>,7<i>S</i>,7a<i>S</i>)-4,5,6,7,8,8-hexachloro-2-{6-[(3a<i>R</i>,4<i>R</i>,7<i>R</i>,7a<i>S</i>)-4,5,6,7,8,8-hexachloro-1,3-dioxo-1,3,3a,4,7,7a-hexahydro-2<i>H</i>-4,7-methanoisoindol-2-yl]hexyl}-3a,4,7,7a-tetrahydro-1<i>H</i>-4,7-methanoisoindole-1,3(2<i>H</i>)-dione
;
_journal_coeditor_code VM2251
_journal_issue 8
_journal_name_full 'Acta Crystallographica Section E'
_journal_page_first 775
_journal_page_last 779
_journal_paper_doi 10.1107/S2056989021006952
_journal_volume 77
_journal_year 2021
_chemical_formula_iupac 'C24 H16 Cl12 N2 O4'
_chemical_formula_moiety 'C24 H16 Cl12 N2 O4'
_chemical_formula_sum 'C24 H16 Cl12 N2 O4'
_chemical_formula_weight 821.79
_chemical_name_systematic
(3a<i>R</i>,4<i>S</i>,7<i>S</i>,7a<i>S</i>)-4,5,6,7,8,8-Hexachloro-2-{6-[(3a<i>R</i>,4<i>R</i>,7<i>R</i>,7a<i>S</i>)-4,5,6,7,8,8-hexachloro-1,3-dioxo-1,3,3a,4,7,7a-hexahydro-2<i>H</i>-4,7-methanoisoindol-2-yl]hexyl}-3a,4,7,7a-tetrahydro-1<i>H</i>-4,7-methanoisoindole-1,3(2<i>H</i>)-dione
_space_group_crystal_system monoclinic
_space_group_IT_number 14
_space_group_name_Hall '-P 2ybc'
_space_group_name_H-M_alt 'P 1 21/c 1'
_atom_sites_solution_hydrogens geom
_atom_sites_solution_primary direct
_atom_sites_solution_secondary difmap
_cell_angle_alpha 90
_cell_angle_beta 103.4990(10)
_cell_angle_gamma 90
_cell_formula_units_Z 2
_cell_length_a 8.9549(3)
_cell_length_b 10.5908(4)
_cell_length_c 16.6043(6)
_cell_measurement_reflns_used 7701
_cell_measurement_temperature 150(2)
_cell_measurement_theta_max 27.18
_cell_measurement_theta_min 2.30
_cell_volume 1531.24(10)
_computing_cell_refinement
;
SAINT (Bruker, 2007)
;
_computing_data_collection
;
APEX2 (Bruker, 2007)
;
_computing_data_reduction
;
SAINT (Bruker, 2007)
;
_computing_molecular_graphics
;
ORTEP-3 for Windows (Farrugia, 2012)
;
_computing_publication_material
;
PLATON (Spek, 2020)
;
_computing_structure_refinement
;
SHELXL (Sheldrick, 2015b)
;
_computing_structure_solution
;
SHELXT (Sheldrick, 2015a)
;
_diffrn_ambient_temperature 150(2)
_diffrn_measured_fraction_theta_full 0.998
_diffrn_measured_fraction_theta_max 0.995
_diffrn_measurement_device_type 'Bruker APEXII CCD'
_diffrn_measurement_method '\f and \w scans'
_diffrn_radiation_type MoK\a
_diffrn_radiation_wavelength 0.71073
_diffrn_reflns_av_R_equivalents 0.0225
_diffrn_reflns_av_unetI/netI 0.0193
_diffrn_reflns_limit_h_max 11
_diffrn_reflns_limit_h_min -8
_diffrn_reflns_limit_k_max 13
_diffrn_reflns_limit_k_min -13
_diffrn_reflns_limit_l_max 21
_diffrn_reflns_limit_l_min -21
_diffrn_reflns_number 12567
_diffrn_reflns_theta_full 25.242
_diffrn_reflns_theta_max 27.178
_diffrn_reflns_theta_min 2.300
_exptl_absorpt_coefficient_mu 1.122
_exptl_absorpt_correction_T_max 0.736
_exptl_absorpt_correction_T_min 0.684
_exptl_absorpt_correction_type multi-scan
_exptl_absorpt_process_details
;
(SADABS; Krause <i>et al.</i>,  2015)
;
_exptl_crystal_colour colourless
_exptl_crystal_density_diffrn 1.782
_exptl_crystal_description block
_exptl_crystal_F_000 820
_exptl_crystal_size_max 0.340
_exptl_crystal_size_mid 0.320
_exptl_crystal_size_min 0.280
_refine_diff_density_max 0.334
_refine_diff_density_min -0.238
_refine_ls_extinction_method none
_refine_ls_goodness_of_fit_ref 1.040
_refine_ls_hydrogen_treatment constr
_refine_ls_matrix_type full
_refine_ls_number_parameters 190
_refine_ls_number_reflns 3403
_refine_ls_number_restraints 0
_refine_ls_restrained_S_all 1.040
_refine_ls_R_factor_all 0.0232
_refine_ls_R_factor_gt 0.0207
_refine_ls_shift/su_max 0.001
_refine_ls_shift/su_mean 0.000
_refine_ls_structure_factor_coef Fsqd
_refine_ls_weighting_details 'w=1/[\s^2^(Fo^2^)+(0.0231P)^2^+0.7545P] where P=(Fo^2^+2Fc^2^)/3'
_refine_ls_weighting_scheme calc
_refine_ls_wR_factor_gt 0.0514
_refine_ls_wR_factor_ref 0.0529
_reflns_number_gt 3141
_reflns_number_total 3403
_reflns_threshold_expression 'I > 2\s(I)'
_cod_data_source_file vm2251sup1.cif
_cod_data_source_block I
_cod_original_sg_symbol_H-M 'P 21/c'
_cod_database_code 2243866
_shelx_space_group_comment
;
The symmetry employed for this shelxl refinement is uniquely defined
by the following loop, which should always be used as a source of
symmetry information in preference to the above space-group names.
They are only intended as comments.
;
_shelx_estimated_absorpt_t_min 0.702
_shelx_estimated_absorpt_t_max 0.744

loop_
_space_group_symop_operation_xyz
'x, y, z'
'-x, y+1/2, -z+1/2'
'-x, -y, -z'
'x, -y-1/2, z-1/2'

loop_
_atom_site_type_symbol
_atom_site_label
_atom_site_fract_x
_atom_site_fract_y
_atom_site_fract_z
_atom_site_U_iso_or_equiv
_atom_site_adp_type
_atom_site_calc_flag
_atom_site_occupancy
_atom_site_disorder_assembly
_atom_site_disorder_group
Cl Cl1 0.81506(4) 0.38645(3) 0.33748(2) 0.02092(8) Uani d 1 . .
Cl Cl2 0.65657(4) 0.08552(3) 0.31569(2) 0.02036(8) Uani d 1 . .
Cl Cl3 0.45141(4) 0.28198(3) 0.24334(2) 0.01993(8) Uani d 1 . .
Cl Cl4 0.48797(4) 0.05628(3) 0.10287(2) 0.02218(8) Uani d 1 . .
Cl Cl5 0.75019(4) 0.52267(3) 0.15453(2) 0.02455(9) Uani d 1 . .
Cl Cl6 0.55737(5) 0.31532(4) 0.00843(2) 0.02966(9) Uani d 1 . .
O O1 1.10843(11) 0.32935(10) 0.22625(6) 0.0224(2) Uani d 1 . .
O O2 0.83761(12) 0.05643(10) 0.03360(6) 0.0220(2) Uani d 1 . .
N N1 0.99701(12) 0.19567(11) 0.11936(7) 0.0156(2) Uani d 1 . .
C C1 1.01234(15) 0.25177(13) 0.19624(8) 0.0152(3) Uani d 1 . .
C C2 0.88902(15) 0.19800(12) 0.23555(8) 0.0139(2) Uani d 1 . .
H H2 0.935586 0.153877 0.288724 0.017 Uiso calc 1 . .
C C3 0.76483(15) 0.29560(12) 0.24743(8) 0.0142(2) Uani d 1 . .
C C4 0.62421(15) 0.20595(12) 0.24022(8) 0.0142(2) Uani d 1 . .
C C5 0.63197(15) 0.15971(12) 0.15208(8) 0.0140(2) Uani d 1 . .
C C6 0.79769(15) 0.10488(12) 0.17088(8) 0.0142(2) Uani d 1 . .
H H6 0.801142 0.017191 0.193567 0.017 Uiso calc 1 . .
C C7 0.87382(15) 0.11223(12) 0.09843(8) 0.0153(3) Uani d 1 . .
C C8 0.71121(15) 0.36779(12) 0.16671(8) 0.0153(3) Uani d 1 . .
C C9 0.63396(15) 0.28797(13) 0.11034(8) 0.0157(3) Uani d 1 . .
C C10 1.09720(16) 0.21915(14) 0.06241(8) 0.0200(3) Uani d 1 . .
H H10A 1.112615 0.139247 0.034488 0.024 Uiso calc 1 . .
H H10B 1.198763 0.248383 0.094445 0.024 Uiso calc 1 . .
C C11 1.02959(17) 0.31780(14) -0.00267(8) 0.0213(3) Uani d 1 . .
H H11A 1.081293 0.311153 -0.049094 0.026 Uiso calc 1 . .
H H11B 0.919312 0.299100 -0.024805 0.026 Uiso calc 1 . .
C C12 1.04563(18) 0.45260(13) 0.03013(8) 0.0223(3) Uani d 1 . .
H H12A 1.010849 0.455925 0.082477 0.027 Uiso calc 1 . .
H H12B 1.155427 0.476794 0.042781 0.027 Uiso calc 1 . .

loop_
_atom_site_aniso_label
_atom_site_aniso_U_11
_atom_site_aniso_U_22
_atom_site_aniso_U_33
_atom_site_aniso_U_12
_atom_site_aniso_U_13
_atom_site_aniso_U_23
Cl1 0.02260(17) 0.01966(17) 0.01950(16) 0.00008(13) 0.00287(13) -0.00824(12)
Cl2 0.02766(18) 0.01698(16) 0.01742(15) 0.00127(13) 0.00727(13) 0.00505(12)
Cl3 0.01596(15) 0.01944(17) 0.02574(17) 0.00286(12) 0.00760(13) -0.00038(12)
Cl4 0.01995(16) 0.02252(18) 0.02291(16) -0.00783(13) 0.00266(13) -0.00581(13)
Cl5 0.02410(18) 0.01230(16) 0.0374(2) -0.00025(13) 0.00750(15) 0.00650(13)
Cl6 0.0340(2) 0.0339(2) 0.01635(16) 0.00063(16) -0.00359(14) 0.00900(14)
O1 0.0162(5) 0.0248(5) 0.0257(5) -0.0038(4) 0.0037(4) -0.0082(4)
O2 0.0253(5) 0.0215(5) 0.0197(5) -0.0021(4) 0.0061(4) -0.0076(4)
N1 0.0153(5) 0.0151(6) 0.0165(5) 0.0019(4) 0.0043(4) -0.0011(4)
C1 0.0124(6) 0.0151(6) 0.0168(6) 0.0048(5) 0.0008(5) -0.0006(5)
C2 0.0146(6) 0.0121(6) 0.0139(6) 0.0031(5) 0.0008(5) -0.0012(5)
C3 0.0147(6) 0.0129(6) 0.0145(6) 0.0014(5) 0.0021(5) -0.0018(5)
C4 0.0153(6) 0.0118(6) 0.0154(6) 0.0020(5) 0.0037(5) 0.0016(5)
C5 0.0144(6) 0.0128(6) 0.0138(6) -0.0016(5) 0.0015(5) -0.0002(5)
C6 0.0163(6) 0.0116(6) 0.0142(6) 0.0007(5) 0.0023(5) 0.0003(5)
C7 0.0163(6) 0.0117(6) 0.0177(6) 0.0035(5) 0.0036(5) 0.0000(5)
C8 0.0135(6) 0.0129(6) 0.0200(6) 0.0024(5) 0.0049(5) 0.0037(5)
C9 0.0146(6) 0.0173(6) 0.0146(6) 0.0036(5) 0.0021(5) 0.0049(5)
C10 0.0189(7) 0.0217(7) 0.0220(7) -0.0003(6) 0.0100(5) -0.0032(5)
C11 0.0262(7) 0.0211(7) 0.0172(6) -0.0055(6) 0.0067(6) -0.0023(5)
C12 0.0274(7) 0.0209(7) 0.0178(6) -0.0054(6) 0.0037(6) -0.0022(5)

loop_
_atom_type_symbol
_atom_type_description
_atom_type_scat_dispersion_real
_atom_type_scat_dispersion_imag
_atom_type_scat_source
C C 0.0033 0.0016 'International Tables Vol C Tables 4.2.6.8 and 6.1.1.4'
H H 0.0000 0.0000 'International Tables Vol C Tables 4.2.6.8 and 6.1.1.4'
O O 0.0106 0.0060 'International Tables Vol C Tables 4.2.6.8 and 6.1.1.4'
Cl Cl 0.1484 0.1585 'International Tables Vol C Tables 4.2.6.8 and 6.1.1.4'
N N 0.0061 0.0033 'International Tables Vol C Tables 4.2.6.8 and 6.1.1.4'

loop_
_geom_angle_atom_site_label_1
_geom_angle_atom_site_label_2
_geom_angle_atom_site_label_3
_geom_angle_site_symmetry_1
_geom_angle_site_symmetry_3
_geom_angle
_geom_angle_publ_flag
C1 N1 C7 . . 113.85(11) ?
C1 N1 C10 . . 125.21(11) ?
C7 N1 C10 . . 120.94(11) ?
O1 C1 N1 . . 125.37(13) ?
O1 C1 C2 . . 126.60(12) ?
N1 C1 C2 . . 108.03(11) ?
C1 C2 C6 . . 105.12(10) ?
C1 C2 C3 . . 114.59(11) ?
C6 C2 C3 . . 103.47(10) ?
C1 C2 H2 . . 111.1 ?
C6 C2 H2 . . 111.1 ?
C3 C2 H2 . . 111.1 ?
C8 C3 C4 . . 98.94(10) ?
C8 C3 C2 . . 107.98(10) ?
C4 C3 C2 . . 99.97(10) ?
C8 C3 Cl1 . . 116.29(9) ?
C4 C3 Cl1 . . 116.31(9) ?
C2 C3 Cl1 . . 115.05(9) ?
C3 C4 C5 . . 92.94(9) ?
C3 C4 Cl3 . . 114.83(9) ?
C5 C4 Cl3 . . 113.84(9) ?
C3 C4 Cl2 . . 112.95(9) ?
C5 C4 Cl2 . . 113.80(9) ?
Cl3 C4 Cl2 . . 108.08(7) ?
C9 C5 C6 . . 108.14(10) ?
C9 C5 C4 . . 98.88(10) ?
C6 C5 C4 . . 100.27(9) ?
C9 C5 Cl4 . . 115.59(9) ?
C6 C5 Cl4 . . 115.22(9) ?
C4 C5 Cl4 . . 116.55(9) ?
C7 C6 C2 . . 104.81(10) ?
C7 C6 C5 . . 113.96(10) ?
C2 C6 C5 . . 103.10(10) ?
C7 C6 H6 . . 111.5 ?
C2 C6 H6 . . 111.5 ?
C5 C6 H6 . . 111.5 ?
O2 C7 N1 . . 124.52(13) ?
O2 C7 C6 . . 127.35(12) ?
N1 C7 C6 . . 108.13(11) ?
C9 C8 C3 . . 107.83(11) ?
C9 C8 Cl5 . . 128.16(11) ?
C3 C8 Cl5 . . 124.00(10) ?
C8 C9 C5 . . 107.78(11) ?
C8 C9 Cl6 . . 128.08(11) ?
C5 C9 Cl6 . . 124.06(10) ?
N1 C10 C11 . . 111.81(11) ?
N1 C10 H10A . . 109.3 ?
C11 C10 H10A . . 109.3 ?
N1 C10 H10B . . 109.3 ?
C11 C10 H10B . . 109.3 ?
H10A C10 H10B . . 107.9 ?
C12 C11 C10 . . 113.62(11) ?
C12 C11 H11A . . 108.8 ?
C10 C11 H11A . . 108.8 ?
C12 C11 H11B . . 108.8 ?
C10 C11 H11B . . 108.8 ?
H11A C11 H11B . . 107.7 ?
C12 C12 C11 3_765 . 113.19(14) ?
C12 C12 H12A 3_765 . 108.9 ?
C11 C12 H12A . . 108.9 ?
C12 C12 H12B 3_765 . 108.9 ?
C11 C12 H12B . . 108.9 ?
H12A C12 H12B . . 107.8 ?

loop_
_geom_bond_atom_site_label_1
_geom_bond_atom_site_label_2
_geom_bond_site_symmetry_2
_geom_bond_distance
_geom_bond_publ_flag
Cl1 C3 . 1.7464(13) ?
Cl2 C4 . 1.7639(13) ?
Cl3 C4 . 1.7558(13) ?
Cl4 C5 . 1.7432(13) ?
Cl5 C8 . 1.6989(14) ?
Cl6 C9 . 1.6958(13) ?
O1 C1 . 1.2098(17) ?
O2 C7 . 1.2042(16) ?
N1 C1 . 1.3855(16) ?
N1 C7 . 1.3927(17) ?
N1 C10 . 1.4686(17) ?
C1 C2 . 1.5186(19) ?
C2 C6 . 1.5442(17) ?
C2 C3 . 1.5642(17) ?
C2 H2 . 1.0000 ?
C3 C8 . 1.5203(17) ?
C3 C4 . 1.5592(18) ?
C4 C5 . 1.5599(17) ?
C5 C9 . 1.5269(18) ?
C5 C6 . 1.5559(18) ?
C6 C7 . 1.5168(18) ?
C6 H6 . 1.0000 ?
C8 C9 . 1.3293(19) ?
C10 C11 . 1.523(2) ?
C10 H10A . 0.9900 ?
C10 H10B . 0.9900 ?
C11 C12 . 1.5228(19) ?
C11 H11A . 0.9900 ?
C11 H11B . 0.9900 ?
C12 C12 3_765 1.515(3) ?
C12 H12A . 0.9900 ?
C12 H12B . 0.9900 ?

loop_
_geom_hbond_atom_site_label_D
_geom_hbond_atom_site_label_H
_geom_hbond_atom_site_label_A
_geom_hbond_site_symmetry_A
_geom_hbond_distance_DH
_geom_hbond_distance_HA
_geom_hbond_distance_DA
_geom_hbond_angle_DHA
_geom_hbond_publ_flag
C6 H6 O1 2_745 1.00 2.43 3.3867(16) 161 yes
C10 H10A O2 3_755 0.99 2.45 3.4402(17) 178 yes
C12 H12B Cl2 2_755 0.99 2.80 3.5299(15) 131 yes
C3 Cl1 Cg1 2_755 1.7464(13) 3.8854(7) 4.9389(14) 117.41(5) yes

loop_
_geom_torsion_atom_site_label_1
_geom_torsion_atom_site_label_2
_geom_torsion_atom_site_label_3
_geom_torsion_atom_site_label_4
_geom_torsion_site_symmetry_1
_geom_torsion_site_symmetry_2
_geom_torsion_site_symmetry_3
_geom_torsion_site_symmetry_4
_geom_torsion
_geom_torsion_publ_flag
C7 N1 C1 O1 . . . . -178.12(13) ?
C10 N1 C1 O1 . . . . 1.4(2) ?
C7 N1 C1 C2 . . . . 2.31(14) ?
C10 N1 C1 C2 . . . . -178.13(11) ?
O1 C1 C2 C6 . . . . 179.44(13) ?
N1 C1 C2 C6 . . . . -1.01(13) ?
O1 C1 C2 C3 . . . . 66.54(17) ?
N1 C1 C2 C3 . . . . -113.90(12) ?
C1 C2 C3 C8 . . . . 47.50(14) ?
C6 C2 C3 C8 . . . . -66.37(12) ?
C1 C2 C3 C4 . . . . 150.38(10) ?
C6 C2 C3 C4 . . . . 36.51(11) ?
C1 C2 C3 Cl1 . . . . -84.24(12) ?
C6 C2 C3 Cl1 . . . . 161.89(9) ?
C8 C3 C4 C5 . . . . 52.32(10) ?
C2 C3 C4 C5 . . . . -57.86(10) ?
Cl1 C3 C4 C5 . . . . 177.63(9) ?
C8 C3 C4 Cl3 . . . . -65.69(11) ?
C2 C3 C4 Cl3 . . . . -175.87(8) ?
Cl1 C3 C4 Cl3 . . . . 59.62(12) ?
C8 C3 C4 Cl2 . . . . 169.74(9) ?
C2 C3 C4 Cl2 . . . . 59.57(11) ?
Cl1 C3 C4 Cl2 . . . . -64.95(11) ?
C3 C4 C5 C9 . . . . -51.85(10) ?
Cl3 C4 C5 C9 . . . . 66.99(11) ?
Cl2 C4 C5 C9 . . . . -168.55(9) ?
C3 C4 C5 C6 . . . . 58.55(10) ?
Cl3 C4 C5 C6 . . . . 177.40(9) ?
Cl2 C4 C5 C6 . . . . -58.15(11) ?
C3 C4 C5 Cl4 . . . . -176.38(9) ?
Cl3 C4 C5 Cl4 . . . . -57.54(12) ?
Cl2 C4 C5 Cl4 . . . . 66.92(11) ?
C1 C2 C6 C7 . . . . -0.47(13) ?
C3 C2 C6 C7 . . . . 120.07(11) ?
C1 C2 C6 C5 . . . . -119.99(10) ?
C3 C2 C6 C5 . . . . 0.55(12) ?
C9 C5 C6 C7 . . . . -47.46(14) ?
C4 C5 C6 C7 . . . . -150.44(11) ?
Cl4 C5 C6 C7 . . . . 83.59(12) ?
C9 C5 C6 C2 . . . . 65.53(12) ?
C4 C5 C6 C2 . . . . -37.45(12) ?
Cl4 C5 C6 C2 . . . . -163.42(9) ?
C1 N1 C7 O2 . . . . 177.78(13) ?
C10 N1 C7 O2 . . . . -1.8(2) ?
C1 N1 C7 C6 . . . . -2.63(15) ?
C10 N1 C7 C6 . . . . 177.79(11) ?
C2 C6 C7 O2 . . . . -178.64(13) ?
C5 C6 C7 O2 . . . . -66.68(18) ?
C2 C6 C7 N1 . . . . 1.79(13) ?
C5 C6 C7 N1 . . . . 113.75(12) ?
C4 C3 C8 C9 . . . . -35.34(13) ?
C2 C3 C8 C9 . . . . 68.27(13) ?
Cl1 C3 C8 C9 . . . . -160.66(10) ?
C4 C3 C8 Cl5 . . . . 145.71(10) ?
C2 C3 C8 Cl5 . . . . -110.68(11) ?
Cl1 C3 C8 Cl5 . . . . 20.39(15) ?
C3 C8 C9 C5 . . . . 0.64(14) ?
Cl5 C8 C9 C5 . . . . 179.54(10) ?
C3 C8 C9 Cl6 . . . . -176.19(10) ?
Cl5 C8 C9 Cl6 . . . . 2.7(2) ?
C6 C5 C9 C8 . . . . -69.69(13) ?
C4 C5 C9 C8 . . . . 34.26(13) ?
Cl4 C5 C9 C8 . . . . 159.47(10) ?
C6 C5 C9 Cl6 . . . . 107.30(11) ?
C4 C5 C9 Cl6 . . . . -148.75(10) ?
Cl4 C5 C9 Cl6 . . . . -23.54(15) ?
C1 N1 C10 C11 . . . . -96.26(15) ?
C7 N1 C10 C11 . . . . 83.27(15) ?
N1 C10 C11 C12 . . . . 76.43(15) ?
C10 C11 C12 C12 . . . 3_765 -169.86(15) ?

_cod_database_fobs_code 2243866
